data_7016418
loop_
_publ_author_name
'Guo, Yanan'
'Song, Xiaowei'
'Li, Jiyang'
'Li, Yi'
'Han, Yide'
'Yu, Jihong'
'Xu, Ruren'

_publ_section_title
;
 Syntheses and characterizations of heteroatom-containing
 open-framework aluminophosphates.
;
_journal_issue 36
_journal_name_full 'Dalton transactions (Cambridge, England : 2003)'
_journal_page_first 9289
_journal_page_last 9294
_journal_paper_doi 10.1039/c1dt10430f
_journal_volume 40
_journal_year 2011
_chemical_formula_sum 'C6 H8 Al3 Fe N4 O16 P4'
_chemical_formula_weight 652.83
_chemical_name_systematic
;
?
;
_space_group_IT_number 2
_symmetry_cell_setting triclinic
_symmetry_space_group_name_Hall '-P 1'
_symmetry_space_group_name_H-M 'P -1'
_atom_sites_solution_hydrogens geom
_atom_sites_solution_primary direct
_atom_sites_solution_secondary difmap
_audit_creation_method SHELXL-97
_cell_angle_alpha 92.266(3)
_cell_angle_beta 91.932(3)
_cell_angle_gamma 116.719(3)
_cell_formula_units_Z 2
_cell_length_a 8.7558(15)
_cell_length_b 9.0435(16)
_cell_length_c 14.117(2)
_cell_measurement_temperature 296(2)
_cell_volume 996.0(3)
_computing_structure_refinement 'SHELXL-97 (Sheldrick, 2008)'
_computing_structure_solution 'SHELXS-97 (Sheldrick, 2008)'
_diffrn_ambient_temperature 296(2)
_diffrn_measured_fraction_theta_full 0.998
_diffrn_measured_fraction_theta_max 0.998
_diffrn_radiation_monochromator graphite
_diffrn_radiation_source 'fine-focus sealed tube'
_diffrn_radiation_type MoK\a
_diffrn_radiation_wavelength 0.71073
_diffrn_reflns_av_R_equivalents 0.0482
_diffrn_reflns_av_sigmaI/netI 0.1032
_diffrn_reflns_limit_h_max 9
_diffrn_reflns_limit_h_min -10
_diffrn_reflns_limit_k_max 11
_diffrn_reflns_limit_k_min -11
_diffrn_reflns_limit_l_max 17
_diffrn_reflns_limit_l_min -17
_diffrn_reflns_number 6435
_diffrn_reflns_theta_full 26.36
_diffrn_reflns_theta_max 26.36
_diffrn_reflns_theta_min 1.45
_exptl_absorpt_coefficient_mu 1.303
_exptl_absorpt_correction_type none
_exptl_crystal_density_diffrn 2.177
_exptl_crystal_density_method 'not measured'
_exptl_crystal_F_000 650
_exptl_crystal_size_max 0.2
_exptl_crystal_size_mid 0.1
_exptl_crystal_size_min 0.08
_refine_diff_density_max 0.955
_refine_diff_density_min -1.238
_refine_diff_density_rms 0.175
_refine_ls_extinction_method none
_refine_ls_goodness_of_fit_ref 1.046
_refine_ls_hydrogen_treatment mixed
_refine_ls_matrix_type full
_refine_ls_number_parameters 304
_refine_ls_number_reflns 4064
_refine_ls_number_restraints 12
_refine_ls_restrained_S_all 1.057
_refine_ls_R_factor_all 0.1099
_refine_ls_R_factor_gt 0.0668
_refine_ls_shift/su_max 0.000
_refine_ls_shift/su_mean 0.000
_refine_ls_structure_factor_coef Fsqd
_refine_ls_weighting_details 'calc w=1/[\s^2^(Fo^2^)+(0.0635P)^2^+5.8137P] where P=(Fo^2^+2Fc^2^)/3'
_refine_ls_weighting_scheme calc
_refine_ls_wR_factor_gt 0.1548
_refine_ls_wR_factor_ref 0.1789
_reflns_number_gt 2623
_reflns_number_total 4064
_reflns_threshold_expression >2sigma(I)
_cod_data_source_file c1dt10430f.txt
_cod_data_source_block p-1
_cod_depositor_comments
;
The following automatic conversions were performed:

'_symmetry_cell_setting' value 'Triclinic' changed to 'triclinic'
according to /home/saulius/struct/CIF-dictionaries/cif_core.dic
dictionary named 'cif_core.dic' version 2.4.1 from 2010-06-29.

Automatic conversion script
Id: cif_fix_values 1715 2011-07-08 13:25:40Z adriana 
;
_cod_database_code 7016418

loop_
_symmetry_equiv_pos_as_xyz
'x, y, z'
'-x, -y, -z'

loop_
_atom_site_label
_atom_site_type_symbol
_atom_site_fract_x
_atom_site_fract_y
_atom_site_fract_z
_atom_site_U_iso_or_equiv
_atom_site_adp_type
_atom_site_occupancy
_atom_site_symmetry_multiplicity
_atom_site_calc_flag
_atom_site_refinement_flags
Fe1 Fe 0.59148(15) 0.27812(15) 0.23374(8) 0.0209(3) Uani 1 1 d .
Al1 Al 1.1403(3) 0.4318(3) 0.40330(15) 0.0109(5) Uani 1 1 d .
Al2 Al 0.8083(3) 0.7892(3) 0.24825(15) 0.0096(5) Uani 1 1 d .
Al3 Al 0.1291(3) 0.4672(3) 0.12679(15) 0.0112(5) Uani 1 1 d .
P1 P 0.9003(2) 0.5937(2) 0.37918(13) 0.0112(4) Uani 1 1 d .
P2 P 0.8992(2) 0.1694(2) 0.24986(13) 0.0122(4) Uani 1 1 d .
P3 P 0.8334(2) 0.5530(2) 0.09221(13) 0.0117(4) Uani 1 1 d .
P4 P 0.4311(2) 0.5467(2) 0.26634(13) 0.0124(4) Uani 1 1 d .
O1 O 0.7200(6) 0.1485(7) 0.2407(4) 0.0184(12) Uani 1 1 d .
O2 O 0.4610(7) 0.4061(7) 0.2269(4) 0.0186(12) Uani 1 1 d .
O3 O 0.7057(7) 0.3812(6) 0.1161(4) 0.0180(12) Uani 1 1 d .
O4 O 0.9874(7) 0.2461(7) 0.3479(4) 0.0219(12) Uani 1 1 d .
O5 O 1.0688(6) 0.5825(7) 0.3900(4) 0.0199(12) Uani 1 1 d .
O6 O 0.8357(7) 0.5978(7) 0.4780(4) 0.0201(12) Uani 1 1 d .
O7 O 0.9365(6) 0.7570(6) 0.3353(4) 0.0170(12) Uani 1 1 d .
O8 O 0.8043(7) 0.6908(6) 0.1403(3) 0.0158(11) Uani 1 1 d .
O9 O 0.8208(7) 0.5700(7) -0.0147(3) 0.0220(13) Uani 1 1 d .
O10 O 1.0164(7) 0.5827(7) 0.1210(4) 0.0194(12) Uani 1 1 d .
O11 O 0.5981(6) 0.7075(6) 0.2857(4) 0.0156(11) Uani 1 1 d .
O12 O 0.3434(6) 0.5062(7) 0.3605(4) 0.0194(12) Uani 1 1 d .
O13 O 0.3153(7) 0.5824(7) 0.1966(4) 0.0200(12) Uani 1 1 d .
O14 O 0.7690(7) 0.4510(7) 0.3174(4) 0.0195(12) Uani 1 1 d .
O15 O 0.8945(7) -0.0005(6) 0.2360(4) 0.0175(12) Uani 1 1 d .
O16 O 1.0103(7) 0.2775(7) 0.1740(4) 0.0202(12) Uani 1 1 d .
N1 N 0.4108(8) 0.0925(8) 0.1417(5) 0.0211(15) Uani 1 1 d .
N2 N 0.3072(10) -0.1154(10) 0.0340(5) 0.038(2) Uani 1 1 d .
H2 H 0.2908 -0.2047 0.0020 0.045 Uiso 1 1 calc R
N3 N 0.4603(9) 0.1671(9) 0.3531(5) 0.0229(15) Uani 1 1 d .
N4 N 0.3771(14) 0.1367(14) 0.4988(6) 0.071(3) Uani 1 1 d .
H4 H 0.3697 0.1591 0.5578 0.085 Uiso 1 1 calc R
C1 C 0.2949(12) 0.1077(14) 0.0811(7) 0.042(3) Uani 1 1 d .
H1 H 0.2658 0.1947 0.0851 0.050 Uiso 1 1 calc R
C2 C 0.2287(13) -0.0178(14) 0.0155(7) 0.044(3) Uani 1 1 d .
H2A H 0.1463 -0.0354 -0.0327 0.053 Uiso 1 1 calc R
C3 C 0.4128(11) -0.0481(11) 0.1098(6) 0.030(2) Uani 1 1 d .
H3 H 0.4797 -0.0926 0.1373 0.036 Uiso 1 1 calc R
C4 C 0.4776(15) 0.2391(15) 0.4381(7) 0.050(3) Uani 1 1 d .
H4A H 0.5523 0.3500 0.4538 0.060 Uiso 1 1 calc R
C5 C 0.2917(13) -0.0055(13) 0.4511(7) 0.084(5) Uani 1 1 d U
H5 H 0.2086 -0.1014 0.4747 0.101 Uiso 1 1 calc R
C6 C 0.3424(13) 0.0092(13) 0.3639(7) 0.086(5) Uani 1 1 d RU
H6 H 0.3031 -0.0762 0.3167 0.104 Uiso 1 1 calc R

loop_
_atom_site_aniso_label
_atom_site_aniso_U_11
_atom_site_aniso_U_22
_atom_site_aniso_U_33
_atom_site_aniso_U_23
_atom_site_aniso_U_13
_atom_site_aniso_U_12
Fe1 0.0190(6) 0.0217(7) 0.0226(6) 0.0007(5) 0.0014(5) 0.0096(5)
Al1 0.0094(11) 0.0159(12) 0.0080(10) 0.0012(8) 0.0007(8) 0.0062(9)
Al2 0.0087(11) 0.0109(11) 0.0105(10) 0.0012(8) 0.0012(8) 0.0057(9)
Al3 0.0107(11) 0.0147(11) 0.0097(10) 0.0024(9) 0.0002(8) 0.0070(9)
P1 0.0098(9) 0.0131(10) 0.0106(9) 0.0017(7) -0.0005(7) 0.0050(8)
P2 0.0124(10) 0.0107(10) 0.0144(9) 0.0008(7) -0.0002(7) 0.0060(8)
P3 0.0132(10) 0.0147(10) 0.0100(9) 0.0014(7) 0.0018(7) 0.0086(8)
P4 0.0092(9) 0.0155(10) 0.0138(9) 0.0012(8) 0.0007(7) 0.0068(8)
O1 0.013(3) 0.018(3) 0.025(3) 0.005(2) 0.002(2) 0.008(2)
O2 0.021(3) 0.020(3) 0.019(3) -0.003(2) 0.000(2) 0.013(2)
O3 0.020(3) 0.015(3) 0.019(3) 0.002(2) 0.006(2) 0.008(2)
O4 0.024(3) 0.022(3) 0.019(3) -0.005(2) -0.006(2) 0.011(3)
O5 0.010(3) 0.020(3) 0.029(3) 0.005(2) 0.001(2) 0.006(2)
O6 0.023(3) 0.030(3) 0.011(3) 0.004(2) 0.002(2) 0.015(3)
O7 0.018(3) 0.015(3) 0.017(3) 0.005(2) -0.004(2) 0.006(2)
O8 0.020(3) 0.020(3) 0.014(3) 0.000(2) 0.000(2) 0.015(2)
O9 0.038(3) 0.028(3) 0.006(3) 0.004(2) 0.005(2) 0.020(3)
O10 0.013(3) 0.018(3) 0.027(3) 0.002(2) 0.001(2) 0.007(2)
O11 0.008(3) 0.015(3) 0.022(3) 0.001(2) 0.003(2) 0.004(2)
O12 0.011(3) 0.026(3) 0.020(3) 0.007(2) 0.009(2) 0.007(2)
O13 0.017(3) 0.018(3) 0.023(3) 0.002(2) -0.007(2) 0.007(2)
O14 0.017(3) 0.018(3) 0.020(3) -0.004(2) -0.004(2) 0.005(2)
O15 0.020(3) 0.011(3) 0.022(3) 0.004(2) 0.005(2) 0.007(2)
O16 0.018(3) 0.017(3) 0.024(3) 0.008(2) 0.007(2) 0.005(2)
N1 0.015(3) 0.022(4) 0.025(4) -0.001(3) -0.002(3) 0.008(3)
N2 0.030(5) 0.028(5) 0.033(5) -0.005(4) 0.005(4) -0.006(4)
N3 0.024(4) 0.023(4) 0.019(4) 0.002(3) -0.001(3) 0.009(3)
N4 0.077(8) 0.086(9) 0.028(5) 0.012(5) 0.031(5) 0.016(7)
C1 0.040(6) 0.061(7) 0.036(5) -0.012(5) -0.019(5) 0.036(6)
C2 0.034(6) 0.053(7) 0.041(6) -0.025(5) -0.018(5) 0.019(5)
C3 0.026(5) 0.026(5) 0.036(5) 0.002(4) -0.004(4) 0.010(4)
C4 0.055(7) 0.047(7) 0.030(6) 0.001(5) 0.013(5) 0.007(6)
C5 0.068(7) 0.075(8) 0.050(6) 0.014(6) 0.024(6) -0.022(6)
C6 0.091(8) 0.061(7) 0.054(7) -0.001(6) 0.008(6) -0.013(6)

loop_
_atom_type_symbol
_atom_type_description
_atom_type_scat_dispersion_real
_atom_type_scat_dispersion_imag
_atom_type_scat_source
C C 0.0033 0.0016 'International Tables Vol C Tables 4.2.6.8 and 6.1.1.4'
H H 0.0000 0.0000 'International Tables Vol C Tables 4.2.6.8 and 6.1.1.4'
N N 0.0061 0.0033 'International Tables Vol C Tables 4.2.6.8 and 6.1.1.4'
O O 0.0106 0.0060 'International Tables Vol C Tables 4.2.6.8 and 6.1.1.4'
Al Al 0.0645 0.0514 'International Tables Vol C Tables 4.2.6.8 and 6.1.1.4'
P P 0.1023 0.0942 'International Tables Vol C Tables 4.2.6.8 and 6.1.1.4'
Fe Fe 0.3463 0.8444 'International Tables Vol C Tables 4.2.6.8 and 6.1.1.4'

loop_
_geom_angle_atom_site_label_1
_geom_angle_atom_site_label_2
_geom_angle_atom_site_label_3
_geom_angle
_geom_angle_site_symmetry_1
_geom_angle_site_symmetry_3
O14 Fe1 O1 89.1(2) . .
O14 Fe1 O2 91.2(2) . .
O1 Fe1 O2 179.5(2) . .
O14 Fe1 O3 92.9(2) . .
O1 Fe1 O3 91.4(2) . .
O2 Fe1 O3 88.9(2) . .
O14 Fe1 N1 177.5(2) . .
O1 Fe1 N1 88.9(2) . .
O2 Fe1 N1 90.7(2) . .
O3 Fe1 N1 85.6(2) . .
O14 Fe1 N3 89.4(2) . .
O1 Fe1 N3 90.4(2) . .
O2 Fe1 N3 89.3(2) . .
O3 Fe1 N3 177.2(2) . .
N1 Fe1 N3 92.2(3) . .
O6 Al1 O12 105.8(3) 2_766 1_655
O6 Al1 O4 108.6(3) 2_766 .
O12 Al1 O4 115.3(3) 1_655 .
O6 Al1 O5 110.7(3) 2_766 .
O12 Al1 O5 108.2(3) 1_655 .
O4 Al1 O5 108.2(3) . .
O15 Al2 O8 109.2(3) 1_565 .
O15 Al2 O7 107.3(3) 1_565 .
O8 Al2 O7 111.8(3) . .
O15 Al2 O11 112.0(3) 1_565 .
O8 Al2 O11 108.3(3) . .
O7 Al2 O11 108.4(3) . .
O9 Al3 O13 109.7(3) 2_665 .
O9 Al3 O10 109.6(3) 2_665 1_455
O13 Al3 O10 107.6(3) . 1_455
O9 Al3 O16 108.0(3) 2_665 1_455
O13 Al3 O16 110.4(3) . 1_455
O10 Al3 O16 111.7(3) 1_455 1_455
O14 P1 O5 111.5(3) . .
O14 P1 O7 109.8(3) . .
O5 P1 O7 108.1(3) . .
O14 P1 O6 110.7(3) . .
O5 P1 O6 108.4(3) . .
O7 P1 O6 108.1(3) . .
O1 P2 O15 108.7(3) . .
O1 P2 O16 111.9(3) . .
O15 P2 O16 107.3(3) . .
O1 P2 O4 112.4(3) . .
O15 P2 O4 108.1(3) . .
O16 P2 O4 108.3(3) . .
O3 P3 O8 113.6(3) . .
O3 P3 O9 109.6(3) . .
O8 P3 O9 106.6(3) . .
O3 P3 O10 110.1(3) . .
O8 P3 O10 108.1(3) . .
O9 P3 O10 108.6(3) . .
O2 P4 O12 111.4(3) . .
O2 P4 O13 110.3(3) . .
O12 P4 O13 107.7(3) . .
O2 P4 O11 112.5(3) . .
O12 P4 O11 106.8(3) . .
O13 P4 O11 107.8(3) . .
P2 O1 Fe1 141.3(3) . .
P4 O2 Fe1 148.5(3) . .
P3 O3 Fe1 135.2(3) . .
P2 O4 Al1 141.2(4) . .
P1 O5 Al1 139.1(4) . .
P1 O6 Al1 145.3(4) . 2_766
P1 O7 Al2 126.9(3) . .
P3 O8 Al2 144.3(3) . .
P3 O9 Al3 148.9(4) . 2_665
P3 O10 Al3 137.5(4) . 1_655
P4 O11 Al2 136.8(3) . .
P4 O12 Al1 139.8(4) . 1_455
P4 O13 Al3 136.7(4) . .
P1 O14 Fe1 175.3(4) . .
P2 O15 Al2 153.9(4) . 1_545
P2 O16 Al3 152.5(4) . 1_655
C3 N1 C1 104.0(7) . .
C3 N1 Fe1 127.3(6) . .
C1 N1 Fe1 126.4(6) . .
C3 N2 C2 107.9(8) . .
C3 N2 H2 126.1 . .
C2 N2 H2 126.1 . .
C4 N3 C6 103.0(8) . .
C4 N3 Fe1 126.6(7) . .
C6 N3 Fe1 130.4(6) . .
C5 N4 C4 105.9(9) . .
C5 N4 H4 127.1 . .
C4 N4 H4 127.1 . .
C2 C1 N1 111.4(9) . .
C2 C1 H1 124.3 . .
N1 C1 H1 124.3 . .
C1 C2 N2 105.6(9) . .
C1 C2 H2A 127.2 . .
N2 C2 H2A 127.2 . .
N2 C3 N1 111.2(8) . .
N2 C3 H3 124.4 . .
N1 C3 H3 124.4 . .
N3 C4 N4 112.5(10) . .
N3 C4 H4A 123.7 . .
N4 C4 H4A 123.7 . .
N4 C5 C6 108.7(6) . .
N4 C5 H5 125.7 . .
C6 C5 H5 125.7 . .
C5 C6 N3 109.9(5) . .
C5 C6 H6 125.0 . .
N3 C6 H6 125.0 . .

loop_
_geom_bond_atom_site_label_1
_geom_bond_atom_site_label_2
_geom_bond_distance
_geom_bond_site_symmetry_2
Fe1 O14 1.950(5) .
Fe1 O1 1.959(5) .
Fe1 O2 1.961(5) .
Fe1 O3 2.006(5) .
Fe1 N1 2.075(7) .
Fe1 N3 2.096(7) .
Al1 O6 1.728(5) 2_766
Al1 O12 1.734(5) 1_655
Al1 O4 1.740(6) .
Al1 O5 1.751(6) .
Al2 O15 1.721(5) 1_565
Al2 O8 1.726(5) .
Al2 O7 1.756(5) .
Al2 O11 1.757(5) .
Al3 O9 1.717(5) 2_665
Al3 O13 1.732(6) .
Al3 O10 1.732(6) 1_455
Al3 O16 1.733(5) 1_455
P1 O14 1.502(5) .
P1 O5 1.527(5) .
P1 O7 1.527(5) .
P1 O6 1.528(5) .
P2 O1 1.494(5) .
P2 O15 1.523(5) .
P2 O16 1.531(5) .
P2 O4 1.538(5) .
P3 O3 1.511(5) .
P3 O8 1.520(5) .
P3 O9 1.528(5) .
P3 O10 1.537(5) .
P4 O2 1.500(5) .
P4 O12 1.531(5) .
P4 O13 1.534(5) .
P4 O11 1.536(5) .
O6 Al1 1.728(5) 2_766
O9 Al3 1.717(5) 2_665
O10 Al3 1.732(6) 1_655
O12 Al1 1.734(5) 1_455
O15 Al2 1.721(5) 1_545
O16 Al3 1.733(5) 1_655
N1 C3 1.341(11) .
N1 C1 1.363(11) .
N2 C3 1.321(11) .
N2 C2 1.369(13) .
N2 H2 0.8600 .
N3 C4 1.313(12) .
N3 C6 1.353(11) .
N4 C5 1.304(14) .
N4 C4 1.323(13) .
N4 H4 0.8600 .
C1 C2 1.330(13) .
C1 H1 0.9300 .
C2 H2A 0.9300 .
C3 H3 0.9300 .
C4 H4A 0.9300 .
C5 C6 1.3131 .
C5 H5 0.9300 .
C6 H6 0.9300 .

loop_
_geom_hbond_atom_site_label_D
_geom_hbond_atom_site_label_H
_geom_hbond_atom_site_label_A
_geom_hbond_distance_DH
_geom_hbond_distance_HA
_geom_hbond_distance_DA
_geom_hbond_angle_DHA
_geom_hbond_site_symmetry_A
N2 H2 O3 0.86 2.27 3.101(10) 161.8 2_655
N4 H4 O11 0.86 2.42 3.260(11) 165.4 2_666
